data_4507996
loop_
_publ_author_name
'Bhattacharya, Suman'
'Saraswatula, Viswanadha G.'
'Saha, Binoy K.'

_publ_section_title
;
 Thermal Expansion in Alkane Diacids---Another Property Showing
 Alternation in an Odd--Even Series
;
_journal_issue 8
_journal_name_full 'Crystal Growth &amp; Design'
_journal_page_first 3651
_journal_paper_doi 10.1021/cg400668w
_journal_volume 13
_journal_year 2013
_chemical_formula_moiety 'C3 H4 O4'
_chemical_formula_sum 'C3 H4 O4'
_chemical_formula_weight 104.05
_chemical_name_common C3-260-beta-polymorph
_chemical_name_systematic '1,3-Propanoic acid'
_space_group_crystal_system triclinic
_space_group_IT_number 2
_space_group_name_Hall '-P 1'
_space_group_name_H-M_alt 'P -1'
_symmetry_space_group_name_Hall '-P 1'
_symmetry_space_group_name_H-M 'P -1'
_atom_sites_solution_hydrogens geom
_atom_sites_solution_primary direct
_atom_sites_solution_secondary difmap
_audit_creation_date 2012-11-19
_audit_creation_method
;
  Olex2 1.2
  (compiled 2012.05.09 svn.r2324, GUI svn.r4230)
;
_cell_angle_alpha 108.400(8)
_cell_angle_beta 100.780(8)
_cell_angle_gamma 95.059(7)
_cell_formula_units_Z 2
_cell_length_a 5.1550(5)
_cell_length_b 5.3350(5)
_cell_length_c 8.3448(8)
_cell_measurement_reflns_used 877
_cell_measurement_temperature 260(2)
_cell_measurement_theta_max 28.8700
_cell_measurement_theta_min 4.0676
_cell_volume 211.24(4)
_computing_cell_refinement
;
CrysAlisPro, Agilent Technologies,
Version 1.171.36.21 (release 14-08-2012 CrysAlis171 .NET)
(compiled Sep 14 2012,17:21:16)
;
_computing_data_collection
;
CrysAlisPro, Agilent Technologies,
Version 1.171.36.21 (release 14-08-2012 CrysAlis171 .NET)
(compiled Sep 14 2012,17:21:16)
;
_computing_data_reduction
;
CrysAlisPro, Agilent Technologies,
Version 1.171.36.21 (release 14-08-2012 CrysAlis171 .NET)
(compiled Sep 14 2012,17:21:16)
;
_computing_molecular_graphics
;
O. V. Dolomanov, L. J. Bourhis, R. J. Gildea, J. A. K. Howard and H. Puschmann,
OLEX2: a complete structure solution, refinement and analysis program.
J. Appl. Cryst. (2009). 42, 339-341.
;
_computing_publication_material
;
O. V. Dolomanov, L. J. Bourhis, R. J. Gildea, J. A. K. Howard and H. Puschmann,
OLEX2: a complete structure solution, refinement and analysis program.
J. Appl. Cryst. (2009). 42, 339-341.
;
_computing_structure_refinement
;
SHELXL, G.M. Sheldrick, Acta Cryst.
(2008). A64, 112-122
;
_computing_structure_solution
;
SHELXS, G.M. Sheldrick, Acta Cryst.
(2008). A64, 112-122
;
_diffrn_ambient_temperature 260(2)
_diffrn_detector_area_resol_mean 15.9821
_diffrn_measured_fraction_theta_full 0.9942
_diffrn_measured_fraction_theta_max 0.9419
_diffrn_measurement_details
;
  1 omega  -86.00    4.00   1.0000    1.5000
omega____ theta____ kappa____ phi______ frames
    -      -17.4178  -57.0000 -120.0000 90

  2 omega  -26.00   51.00   1.0000    1.5000
omega____ theta____ kappa____ phi______ frames
    -      -17.4178   57.0000 -180.0000 77

  3 omega  -34.00   -8.00   1.0000    1.5000
omega____ theta____ kappa____ phi______ frames
    -      -17.4178   77.0000    0.0000 26

  4 omega   19.00   53.00   1.0000    1.5000
omega____ theta____ kappa____ phi______ frames
    -      -17.4178   77.0000    0.0000 34

  5 omega  -85.00  -37.00   1.0000    1.5000
omega____ theta____ kappa____ phi______ frames
    -      -17.4178 -178.0000    0.0000 48

  6 omega  -20.00   21.00   1.0000    1.5000
omega____ theta____ kappa____ phi______ frames
    -      -17.4178  -99.0000  150.0000 41

  7 omega   71.00   96.00   1.0000    1.5000
omega____ theta____ kappa____ phi______ frames
    -       19.1366 -178.0000  -60.0000 25

  8 omega   43.00   77.00   1.0000    1.5000
omega____ theta____ kappa____ phi______ frames
    -       19.1366  178.0000  120.0000 34

  9 omega  -90.00    8.00   1.0000    1.5000
omega____ theta____ kappa____ phi______ frames
    -      -17.4178  -37.0000   30.0000 98
;
_diffrn_measurement_device_type 'Xcalibur, Eos'
_diffrn_measurement_method '\w scans'
_diffrn_orient_matrix_UB_11 -0.0226058000
_diffrn_orient_matrix_UB_12 -0.1329311000
_diffrn_orient_matrix_UB_13 -0.0591911000
_diffrn_orient_matrix_UB_21 -0.0986253000
_diffrn_orient_matrix_UB_22 -0.0361633000
_diffrn_orient_matrix_UB_23 0.0411420000
_diffrn_orient_matrix_UB_31 -0.0994404000
_diffrn_orient_matrix_UB_32 0.0341214000
_diffrn_orient_matrix_UB_33 -0.0571825000
_diffrn_radiation_monochromator graphite
_diffrn_radiation_type 'Mo K\a'
_diffrn_radiation_wavelength 0.7107
_diffrn_reflns_av_R_equivalents 0.0149
_diffrn_reflns_av_unetI/netI 0.0201
_diffrn_reflns_limit_h_max 6
_diffrn_reflns_limit_h_min -6
_diffrn_reflns_limit_k_max 7
_diffrn_reflns_limit_k_min -7
_diffrn_reflns_limit_l_max 10
_diffrn_reflns_limit_l_min -9
_diffrn_reflns_number 1956
_diffrn_reflns_theta_full 25.00
_diffrn_reflns_theta_max 28.93
_diffrn_reflns_theta_min 4.08
_diffrn_source 'Enhance (Mo) X-ray Source'
_exptl_absorpt_coefficient_mu 0.158
_exptl_absorpt_correction_T_max 1.00000
_exptl_absorpt_correction_T_min 0.96657
_exptl_absorpt_correction_type multi-scan
_exptl_absorpt_process_details
;
CrysAlisPro, Agilent Technologies,
Version 1.171.36.21 (release 14-08-2012 CrysAlis171 .NET)
(compiled Sep 14 2012,17:21:16)
Empirical absorption correction using spherical harmonics,
 implemented in SCALE3 ABSPACK scaling algorithm.
;
_exptl_crystal_colour colourless
_exptl_crystal_density_diffrn 1.620
_exptl_crystal_density_method 'not measured'
_exptl_crystal_description plate
_exptl_crystal_F_000 106
_exptl_crystal_size_max 0.30
_exptl_crystal_size_mid 0.25
_exptl_crystal_size_min 0.12
_refine_diff_density_max 0.269
_refine_diff_density_min -0.221
_refine_diff_density_rms 0.046
_refine_ls_extinction_method none
_refine_ls_goodness_of_fit_ref 1.074
_refine_ls_hydrogen_treatment mixed
_refine_ls_matrix_type full
_refine_ls_number_parameters 72
_refine_ls_number_reflns 968
_refine_ls_number_restraints 0
_refine_ls_restrained_S_all 1.074
_refine_ls_R_factor_all 0.0439
_refine_ls_R_factor_gt 0.0374
_refine_ls_shift/su_max 0.000
_refine_ls_shift/su_mean 0.000
_refine_ls_structure_factor_coef Fsqd
_refine_ls_weighting_details 'calc w=1/[\s^2^(Fo^2^)+(0.0487P)^2^+0.0567P] where P=(Fo^2^+2Fc^2^)/3'
_refine_ls_weighting_scheme calc
_refine_ls_wR_factor_gt 0.0948
_refine_ls_wR_factor_ref 0.1019
_reflns_number_gt 835
_reflns_number_total 968
_reflns_threshold_expression >2sigma(I)
_cod_data_source_file cg400668w_si_002.cif
_cod_data_source_block C3-260
_cod_original_cell_volume 211.24(3)
_cod_database_code 4507996

loop_
_space_group_symop_id
_space_group_symop_operation_xyz
1 'x, y, z'
2 '-x, -y, -z'

loop_
_atom_site_label
_atom_site_type_symbol
_atom_site_fract_x
_atom_site_fract_y
_atom_site_fract_z
_atom_site_U_iso_or_equiv
_atom_site_adp_type
_atom_site_occupancy
_atom_site_symmetry_multiplicity
_atom_site_calc_flag
_atom_site_refinement_flags
O3 O 1.04380(18) 1.19165(19) 0.87319(13) 0.0341(3) Uani 1 1 d .
O4 O 0.6702(2) 1.3222(2) 0.94759(16) 0.0406(3) Uani 1 1 d .
O1 O 0.9139(3) 0.5639(3) 0.68412(16) 0.0526(4) Uani 1 1 d .
O2 O 0.7721(3) 0.7451(3) 0.48560(15) 0.0505(4) Uani 1 1 d .
C1 C 0.7846(3) 0.7166(3) 0.63493(18) 0.0290(3) Uani 1 1 d .
C3 C 0.8022(3) 1.1526(3) 0.86292(17) 0.0266(3) Uani 1 1 d .
C2 C 0.6289(3) 0.8929(3) 0.74684(19) 0.0319(3) Uani 1 1 d .
H2A H 0.5602 0.8009 0.8172 0.038 Uiso 1 1 calc R
H2B H 0.4778 0.9295 0.6738 0.038 Uiso 1 1 calc R
H4 H 0.774(6) 1.476(6) 1.019(4) 0.096(9) Uiso 1 1 d .
H2 H 0.881(5) 0.642(6) 0.430(3) 0.084(8) Uiso 1 1 d .

loop_
_atom_site_aniso_label
_atom_site_aniso_U_11
_atom_site_aniso_U_22
_atom_site_aniso_U_33
_atom_site_aniso_U_23
_atom_site_aniso_U_13
_atom_site_aniso_U_12
O3 0.0270(5) 0.0282(5) 0.0439(6) 0.0052(4) 0.0121(4) 0.0066(4)
O4 0.0326(5) 0.0288(6) 0.0517(7) -0.0035(5) 0.0177(5) 0.0071(4)
O1 0.0771(9) 0.0506(8) 0.0504(8) 0.0256(6) 0.0346(7) 0.0392(7)
O2 0.0638(8) 0.0619(8) 0.0369(7) 0.0192(6) 0.0214(6) 0.0358(7)
C1 0.0296(6) 0.0227(6) 0.0302(7) 0.0026(5) 0.0075(5) 0.0033(5)
C3 0.0281(6) 0.0243(6) 0.0289(7) 0.0078(5) 0.0106(5) 0.0076(5)
C2 0.0270(7) 0.0277(7) 0.0362(8) 0.0023(6) 0.0103(5) 0.0052(5)

loop_
_atom_type_symbol
_atom_type_description
_atom_type_scat_dispersion_real
_atom_type_scat_dispersion_imag
_atom_type_scat_source
C C 0.0033 0.0016 'International Tables Vol C Tables 4.2.6.8 and 6.1.1.4'
H H 0.0000 0.0000 'International Tables Vol C Tables 4.2.6.8 and 6.1.1.4'
O O 0.0106 0.0060 'International Tables Vol C Tables 4.2.6.8 and 6.1.1.4'

loop_
_geom_angle_atom_site_label_1
_geom_angle_atom_site_label_2
_geom_angle_atom_site_label_3
_geom_angle
C3 O4 H4 113.4(18)
C1 O2 H2 108.7(17)
O1 C1 O2 123.66(13)
O1 C1 C2 121.93(13)
O2 C1 C2 114.41(12)
O3 C3 O4 125.09(13)
O3 C3 C2 121.85(12)
O4 C3 C2 113.06(11)
C1 C2 C3 110.91(11)
C1 C2 H2A 109.5
C1 C2 H2B 109.5
C3 C2 H2A 109.5
C3 C2 H2B 109.5
H2A C2 H2B 108.0

loop_
_geom_bond_atom_site_label_1
_geom_bond_atom_site_label_2
_geom_bond_distance
O3 C3 1.2266(16)
O4 C3 1.2904(16)
O4 H4 0.90(3)
O1 C1 1.2165(18)
O2 C1 1.2928(18)
O2 H2 0.91(3)
C1 C2 1.5036(18)
C3 C2 1.5058(19)
C2 H2A 0.9700
C2 H2B 0.9700

loop_
_geom_torsion_atom_site_label_1
_geom_torsion_atom_site_label_2
_geom_torsion_atom_site_label_3
_geom_torsion_atom_site_label_4
_geom_torsion
O3 C3 C2 C1 -7.4(2)
O4 C3 C2 C1 172.88(12)
O1 C1 C2 C3 87.10(17)
O2 C1 C2 C3 -91.82(15)
